data_7030281
loop_
_publ_author_name
'Benjamin, Sophie L.'
'Levason, William'
'Pugh, David'
'Reid, Gillian'
'Zhang, Wenjian'

_publ_section_title
;
 Preparation and structures of coordination complexes of the very hard
 Lewis acids ZrF4 and HfF4.
;
_journal_issue 40
_journal_name_full 'Dalton transactions (Cambridge, England : 2003)'
_journal_page_first 12548
_journal_page_last 12557
_journal_paper_doi 10.1039/c2dt31501g
_journal_volume 41
_journal_year 2012
_chemical_formula_moiety 'C27 H37 N2 1+, Cl 1-, 2(C H2 Cl2)'
_chemical_formula_sum 'C29 H41 Cl5 N2'
_chemical_formula_weight 594.89
_chemical_name_systematic
;
1,3-bis(2,6-Di-isopropylphenyl)imidazolium chloride
dichloromethane solvate
;
_space_group_IT_number 14
_symmetry_cell_setting monoclinic
_symmetry_Int_Tables_number 14
_symmetry_space_group_name_Hall '-P 2ybc'
_symmetry_space_group_name_H-M 'P 1 21/c 1'
_atom_sites_solution_hydrogens geom
_atom_sites_solution_primary direct
_atom_sites_solution_secondary difmap
_audit_creation_date 2012-07-04
_audit_creation_method 'SHELXL-97 + hand edit'
_cell_angle_alpha 90.00
_cell_angle_beta 100.785(7)
_cell_angle_gamma 90.00
_cell_formula_units_Z 4
_cell_length_a 10.8290(2)
_cell_length_b 16.4316(3)
_cell_length_c 18.1286(13)
_cell_measurement_reflns_used 22940
_cell_measurement_temperature 120(2)
_cell_measurement_theta_max 27.5
_cell_measurement_theta_min 3.1
_cell_volume 3168.8(3)
_computing_cell_refinement 'CrystalClear-SM Expert 2.0 r7 (Rigaku, 2011)'
_computing_data_collection 'CrystalClear-SM Expert 2.0 r7 (Rigaku, 2011)'
_computing_data_reduction 'CrystalClear-SM Expert 2.0 r7 (Rigaku, 2011)'
_computing_structure_refinement 'SHELXL-97 (Sheldrick, 2008)'
_diffrn_ambient_temperature 120(2)
_diffrn_detector RX
_diffrn_detector_area_resol_mean 10.0000
_diffrn_measured_fraction_theta_full 0.974
_diffrn_measured_fraction_theta_max 0.974
_diffrn_measurement_device 'Crystal Goniometer'
_diffrn_measurement_device_type 'Rigaku RAXIS conversion'
_diffrn_measurement_method 'profile data from \w-scans'
_diffrn_measurement_specimen_support Fiber
_diffrn_radiation_monochromator 'Graphite Monochromator'
_diffrn_radiation_type MoK\a
_diffrn_radiation_wavelength 0.71073
_diffrn_reflns_av_R_equivalents 0.0229
_diffrn_reflns_av_sigmaI/netI 0.0204
_diffrn_reflns_limit_h_max 12
_diffrn_reflns_limit_h_min -14
_diffrn_reflns_limit_k_max 21
_diffrn_reflns_limit_k_min -21
_diffrn_reflns_limit_l_max 23
_diffrn_reflns_limit_l_min -23
_diffrn_reflns_number 28399
_diffrn_reflns_theta_full 27.48
_diffrn_reflns_theta_max 27.48
_diffrn_reflns_theta_min 3.13
_diffrn_source 'Sealed Tube'
_diffrn_source_current 40.0
_diffrn_source_power 2.0
_diffrn_source_voltage 50.0
_diffrn_standards_interval_count 0
_exptl_absorpt_coefficient_mu 0.478
_exptl_absorpt_correction_T_max 1.000
_exptl_absorpt_correction_T_min 0.819
_exptl_absorpt_correction_type multi-scan
_exptl_absorpt_process_details 'CrystalClear-SM Expert 2.0 r13 (Rigaku, 2011)'
_exptl_crystal_colour colourless
_exptl_crystal_density_diffrn 1.247
_exptl_crystal_density_method 'not measured'
_exptl_crystal_description block
_exptl_crystal_F_000 1256
_exptl_crystal_size_max 0.78
_exptl_crystal_size_mid 0.75
_exptl_crystal_size_min 0.40
_refine_diff_density_max 0.785
_refine_diff_density_min -0.297
_refine_diff_density_rms 0.051
_refine_ls_extinction_method none
_refine_ls_goodness_of_fit_ref 1.039
_refine_ls_hydrogen_treatment constr
_refine_ls_matrix_type full
_refine_ls_number_parameters 361
_refine_ls_number_reflns 7075
_refine_ls_number_restraints 4
_refine_ls_restrained_S_all 1.039
_refine_ls_R_factor_all 0.0429
_refine_ls_R_factor_gt 0.0352
_refine_ls_shift/su_max 0.002
_refine_ls_shift/su_mean 0.000
_refine_ls_structure_factor_coef Fsqd
_refine_ls_weighting_details 'w=1/[\s^2^(Fo^2^)+(0.0608P)^2^+0.7230P] where P=(Fo^2^+2Fc^2^)/3'
_refine_ls_weighting_scheme calc
_refine_ls_wR_factor_gt 0.0972
_refine_ls_wR_factor_ref 0.1027
_reflns_number_gt 5901
_reflns_number_total 7075
_reflns_threshold_expression I>2\s(I)
_cod_data_source_file c2dt31501g.txt
_cod_data_source_block 2012dcp016
_cod_depositor_comments
;
The following automatic conversions were performed:

'_symmetry_cell_setting' value 'Monoclinic' changed to 'monoclinic'
according to
/usr/data/users/saulius/automatic-downloads/retrospective/RSC/lib/dictionaries/cif_core.dic
dictionary named 'cif_core.dic' version 2.4.2 from 2011-04-26.

Automatic conversion script
Id: cif_fix_values 2281 2013-09-26 08:29:07Z andrius 
;
_cod_original_cell_volume 3168.8(2)
_cod_original_sg_symbol_H-M 'P 21/c'
_cod_database_code 7030281

loop_
_symmetry_equiv_pos_as_xyz
'x, y, z'
'-x, y+1/2, -z+1/2'
'-x, -y, -z'
'x, -y-1/2, z-1/2'

loop_
_atom_site_label
_atom_site_type_symbol
_atom_site_fract_x
_atom_site_fract_y
_atom_site_fract_z
_atom_site_U_iso_or_equiv
_atom_site_adp_type
_atom_site_occupancy
_atom_site_symmetry_multiplicity
_atom_site_calc_flag
_atom_site_refinement_flags
_atom_site_disorder_assembly
_atom_site_disorder_group
Cl1 Cl 0.92243(3) 0.254475(18) 0.165387(17) 0.02364(9) Uani 1 1 d . . .
N1 N 0.91608(9) 0.18723(6) 0.39547(5) 0.0170(2) Uani 1 1 d . . .
N2 N 0.91507(9) 0.31877(6) 0.40051(5) 0.0167(2) Uani 1 1 d . . .
C1 C 0.92153(12) 0.10507(7) 0.36649(7) 0.0187(2) Uani 1 1 d . . .
C2 C 0.81238(12) 0.07212(7) 0.32342(7) 0.0218(2) Uani 1 1 d . . .
C3 C 0.82255(13) -0.00654(8) 0.29544(7) 0.0256(3) Uani 1 1 d . . .
H3 H 0.7508 -0.0312 0.2656 0.031 Uiso 1 1 calc R . .
C4 C 0.93446(13) -0.04913(8) 0.31016(7) 0.0264(3) Uani 1 1 d . . .
H4 H 0.9390 -0.1022 0.2901 0.032 Uiso 1 1 calc R . .
C5 C 1.04016(13) -0.01484(8) 0.35403(7) 0.0245(3) Uani 1 1 d . . .
H5 H 1.1161 -0.0452 0.3645 0.029 Uiso 1 1 calc R . .
C6 C 1.03675(12) 0.06389(7) 0.38309(7) 0.0205(2) Uani 1 1 d . . .
C7 C 0.68721(12) 0.11662(8) 0.30569(8) 0.0274(3) Uani 1 1 d . . .
H7 H 0.6971 0.1702 0.3322 0.033 Uiso 1 1 calc R . .
C8 C 0.58350(13) 0.06888(10) 0.33356(8) 0.0344(3) Uani 1 1 d . . .
H8A H 0.5719 0.0162 0.3079 0.052 Uiso 1 1 calc R . .
H8B H 0.5048 0.0998 0.3228 0.052 Uiso 1 1 calc R . .
H8C H 0.6075 0.0602 0.3878 0.052 Uiso 1 1 calc R . .
C9 C 0.65073(14) 0.13292(10) 0.22121(9) 0.0366(3) Uani 1 1 d . . .
H9A H 0.7161 0.1658 0.2049 0.055 Uiso 1 1 calc R . .
H9B H 0.5706 0.1623 0.2107 0.055 Uiso 1 1 calc R . .
H9C H 0.6422 0.0811 0.1940 0.055 Uiso 1 1 calc R . .
C10 C 1.15417(12) 0.10089(8) 0.43011(7) 0.0227(3) Uani 1 1 d . . .
H10 H 1.1335 0.1575 0.4440 0.027 Uiso 1 1 calc R . .
C11 C 1.19577(15) 0.05260(10) 0.50260(8) 0.0351(3) Uani 1 1 d . . .
H11A H 1.1285 0.0532 0.5320 0.053 Uiso 1 1 calc R . .
H11B H 1.2717 0.0773 0.5319 0.053 Uiso 1 1 calc R . .
H11C H 1.2137 -0.0037 0.4903 0.053 Uiso 1 1 calc R . .
C12 C 1.26079(14) 0.10589(11) 0.38551(8) 0.0368(3) Uani 1 1 d . . .
H12A H 1.2866 0.0508 0.3742 0.055 Uiso 1 1 calc R . .
H12B H 1.3325 0.1347 0.4153 0.055 Uiso 1 1 calc R . .
H12C H 1.2316 0.1354 0.3385 0.055 Uiso 1 1 calc R . .
C13 C 0.91914(11) 0.25495(7) 0.35513(7) 0.0169(2) Uani 1 1 d . . .
H13 H 0.9235 0.2574 0.3033 0.020 Uiso 1 1 calc R . .
C14 C 0.90926(11) 0.29055(7) 0.47213(6) 0.0196(2) Uani 1 1 d . . .
H14 H 0.9055 0.3229 0.5151 0.023 Uiso 1 1 calc R . .
C15 C 0.90996(11) 0.20835(7) 0.46892(7) 0.0200(2) Uani 1 1 d . . .
H15 H 0.9068 0.1719 0.5092 0.024 Uiso 1 1 calc R . .
C16 C 0.91412(12) 0.40361(7) 0.37718(6) 0.0182(2) Uani 1 1 d . . .
C17 C 0.80039(12) 0.43627(7) 0.33945(7) 0.0208(2) Uani 1 1 d . . .
C18 C 0.80283(13) 0.51758(8) 0.31658(7) 0.0264(3) Uani 1 1 d . . .
H18 H 0.7278 0.5423 0.2907 0.032 Uiso 1 1 calc R . .
C19 C 0.91260(14) 0.56253(8) 0.33105(8) 0.0285(3) Uani 1 1 d . . .
H19 H 0.9124 0.6173 0.3144 0.034 Uiso 1 1 calc R . .
C20 C 1.02312(13) 0.52824(8) 0.36977(7) 0.0255(3) Uani 1 1 d . . .
H20 H 1.0974 0.5602 0.3799 0.031 Uiso 1 1 calc R . .
C21 C 1.02679(12) 0.44749(7) 0.39408(7) 0.0204(2) Uani 1 1 d . . .
C22 C 0.67916(12) 0.38790(8) 0.32189(7) 0.0237(3) Uani 1 1 d . . .
H22 H 0.6929 0.3350 0.3495 0.028 Uiso 1 1 calc R . .
C23 C 0.56974(13) 0.43173(9) 0.34753(8) 0.0302(3) Uani 1 1 d . . .
H23A H 0.5908 0.4415 0.4018 0.045 Uiso 1 1 calc R . .
H23B H 0.4941 0.3979 0.3361 0.045 Uiso 1 1 calc R . .
H23C H 0.5543 0.4838 0.3211 0.045 Uiso 1 1 calc R . .
C24 C 0.64705(14) 0.36920(10) 0.23758(8) 0.0343(3) Uani 1 1 d . . .
H24A H 0.6333 0.4203 0.2093 0.051 Uiso 1 1 calc R . .
H24B H 0.5706 0.3360 0.2269 0.051 Uiso 1 1 calc R . .
H24C H 0.7168 0.3394 0.2226 0.051 Uiso 1 1 calc R . .
C25 C 1.14773(12) 0.40815(8) 0.43520(7) 0.0228(3) Uani 1 1 d . . .
H25 H 1.1245 0.3698 0.4732 0.027 Uiso 1 1 calc R . .
C26 C 1.24108(15) 0.46936(10) 0.47710(9) 0.0381(3) Uani 1 1 d . . .
H26A H 1.2712 0.5050 0.4409 0.057 Uiso 1 1 calc R . .
H26B H 1.3124 0.4403 0.5068 0.057 Uiso 1 1 calc R . .
H26C H 1.1997 0.5022 0.5105 0.057 Uiso 1 1 calc R . .
C27 C 1.21076(13) 0.35793(9) 0.38115(8) 0.0304(3) Uani 1 1 d . . .
H27A H 1.1504 0.3185 0.3547 0.046 Uiso 1 1 calc R . .
H27B H 1.2835 0.3290 0.4096 0.046 Uiso 1 1 calc R . .
H27C H 1.2386 0.3943 0.3446 0.046 Uiso 1 1 calc R . .
Cl2 Cl 0.29553(4) 0.26697(3) 0.57297(2) 0.04786(12) Uani 1 1 d . . .
Cl3 Cl 0.31908(5) 0.24860(3) 0.73438(3) 0.05086(13) Uani 1 1 d . . .
C28 C 0.23649(16) 0.21927(10) 0.64593(10) 0.0403(4) Uani 1 1 d . . .
H28A H 0.1466 0.2335 0.6419 0.048 Uiso 1 1 calc R . .
H28B H 0.2425 0.1595 0.6407 0.048 Uiso 1 1 calc R . .
Cl4A Cl 0.5695(2) 0.2778(3) 0.48080(17) 0.0650(7) Uani 0.610(11) 1 d PD A 1
Cl5A Cl 0.5775(3) 0.11452(18) 0.54035(10) 0.0557(6) Uani 0.610(11) 1 d PD A 1
C29A C 0.6143(15) 0.2170(4) 0.5617(4) 0.0394(14) Uani 0.610(11) 1 d PD A 1
H29A H 0.7057 0.2226 0.5805 0.047 Uiso 0.610(11) 1 calc PR A 1
H29B H 0.5697 0.2356 0.6016 0.047 Uiso 0.610(11) 1 calc PR A 1
Cl4B Cl 0.5801(4) 0.3109(5) 0.4985(4) 0.0695(13) Uani 0.390(11) 1 d PD A 2
Cl5B Cl 0.6040(3) 0.1355(4) 0.5275(3) 0.0757(10) Uani 0.390(11) 1 d PD A 2
C29B C 0.612(3) 0.2333(5) 0.5666(6) 0.038(3) Uani 0.390(11) 1 d PD A 2
H29C H 0.6968 0.2419 0.5970 0.046 Uiso 0.390(11) 1 calc PR A 2
H29D H 0.5505 0.2372 0.6007 0.046 Uiso 0.390(11) 1 calc PR A 2

loop_
_atom_site_aniso_label
_atom_site_aniso_U_11
_atom_site_aniso_U_22
_atom_site_aniso_U_33
_atom_site_aniso_U_23
_atom_site_aniso_U_13
_atom_site_aniso_U_12
Cl1 0.02261(16) 0.02464(16) 0.02478(16) -0.00104(11) 0.00735(11) -0.00072(12)
N1 0.0164(5) 0.0141(5) 0.0203(5) -0.0005(4) 0.0030(4) 0.0001(4)
N2 0.0175(5) 0.0142(5) 0.0182(5) -0.0002(4) 0.0025(4) 0.0008(4)
C1 0.0221(6) 0.0126(5) 0.0223(6) -0.0007(4) 0.0067(4) -0.0007(5)
C2 0.0211(6) 0.0173(6) 0.0270(6) -0.0014(5) 0.0048(5) -0.0012(5)
C3 0.0293(7) 0.0191(6) 0.0286(7) -0.0038(5) 0.0055(5) -0.0048(5)
C4 0.0362(7) 0.0154(6) 0.0297(7) -0.0021(5) 0.0119(5) -0.0002(5)
C5 0.0274(7) 0.0182(6) 0.0299(7) 0.0025(5) 0.0104(5) 0.0053(5)
C6 0.0220(6) 0.0181(6) 0.0221(6) 0.0024(4) 0.0063(4) 0.0013(5)
C7 0.0197(6) 0.0225(6) 0.0379(7) -0.0056(5) 0.0006(5) -0.0011(5)
C8 0.0246(7) 0.0497(9) 0.0300(7) -0.0013(6) 0.0076(5) -0.0017(6)
C9 0.0236(7) 0.0377(8) 0.0475(9) 0.0168(7) 0.0037(6) -0.0021(6)
C10 0.0188(6) 0.0231(6) 0.0264(6) 0.0007(5) 0.0044(5) 0.0020(5)
C11 0.0363(8) 0.0407(8) 0.0268(7) 0.0060(6) 0.0018(6) 0.0023(7)
C12 0.0271(7) 0.0517(9) 0.0333(7) -0.0015(7) 0.0101(6) -0.0097(7)
C13 0.0162(6) 0.0152(5) 0.0190(5) -0.0006(4) 0.0022(4) 0.0001(4)
C14 0.0204(6) 0.0203(6) 0.0184(5) -0.0007(4) 0.0045(4) 0.0011(5)
C15 0.0203(6) 0.0204(6) 0.0196(6) 0.0018(4) 0.0048(4) 0.0013(5)
C16 0.0231(6) 0.0128(5) 0.0190(5) -0.0011(4) 0.0049(4) 0.0018(5)
C17 0.0225(6) 0.0178(6) 0.0219(6) -0.0004(4) 0.0034(4) 0.0023(5)
C18 0.0300(7) 0.0192(6) 0.0296(7) 0.0037(5) 0.0046(5) 0.0066(5)
C19 0.0383(8) 0.0144(6) 0.0339(7) 0.0021(5) 0.0093(6) 0.0003(5)
C20 0.0293(7) 0.0190(6) 0.0295(6) -0.0036(5) 0.0085(5) -0.0048(5)
C21 0.0234(6) 0.0181(6) 0.0203(5) -0.0031(4) 0.0060(4) -0.0008(5)
C22 0.0203(6) 0.0209(6) 0.0286(6) 0.0011(5) 0.0011(5) 0.0024(5)
C23 0.0246(7) 0.0351(7) 0.0307(7) -0.0015(6) 0.0045(5) 0.0041(6)
C24 0.0273(7) 0.0406(8) 0.0336(7) -0.0119(6) 0.0020(6) 0.0007(6)
C25 0.0198(6) 0.0244(6) 0.0239(6) -0.0004(5) 0.0031(5) -0.0018(5)
C26 0.0316(8) 0.0372(8) 0.0417(8) -0.0093(6) -0.0032(6) -0.0050(7)
C27 0.0253(7) 0.0327(7) 0.0330(7) -0.0029(6) 0.0053(5) 0.0054(6)
Cl2 0.0437(2) 0.0578(3) 0.0422(2) 0.01865(18) 0.00832(17) -0.00076(19)
Cl3 0.0531(3) 0.0630(3) 0.0393(2) 0.00523(18) 0.01600(19) 0.0066(2)
C28 0.0376(9) 0.0379(8) 0.0513(9) -0.0036(7) 0.0233(7) -0.0071(7)
Cl4A 0.0389(6) 0.0953(17) 0.0618(10) 0.0445(10) 0.0119(6) 0.0052(9)
Cl5A 0.0647(11) 0.0588(9) 0.0360(6) -0.0119(6) -0.0101(6) 0.0113(7)
C29A 0.028(3) 0.060(3) 0.030(2) 0.009(2) 0.004(2) 0.012(4)
Cl4B 0.0411(11) 0.096(3) 0.074(2) 0.055(2) 0.0176(12) 0.0135(16)
Cl5B 0.0648(11) 0.084(2) 0.0808(18) -0.0484(15) 0.0187(13) -0.0223(14)
C29B 0.040(5) 0.039(3) 0.033(4) -0.001(2) 0.001(3) 0.007(3)

loop_
_atom_type_symbol
_atom_type_description
_atom_type_scat_dispersion_real
_atom_type_scat_dispersion_imag
_atom_type_scat_source
C C 0.0033 0.0016 'International Tables Vol C Tables 4.2.6.8 and 6.1.1.4'
H H 0.0000 0.0000 'International Tables Vol C Tables 4.2.6.8 and 6.1.1.4'
N N 0.0061 0.0033 'International Tables Vol C Tables 4.2.6.8 and 6.1.1.4'
Cl Cl 0.1484 0.1585 'International Tables Vol C Tables 4.2.6.8 and 6.1.1.4'

loop_
_geom_angle_atom_site_label_1
_geom_angle_atom_site_label_2
_geom_angle_atom_site_label_3
_geom_angle
C13 N1 C15 109.10(10)
C13 N1 C1 124.68(10)
C15 N1 C1 126.20(10)
C13 N2 C14 108.95(10)
C13 N2 C16 124.80(10)
C14 N2 C16 126.23(10)
C2 C1 C6 123.95(11)
C2 C1 N1 118.31(11)
C6 C1 N1 117.73(11)
C1 C2 C3 116.37(11)
C1 C2 C7 123.98(11)
C3 C2 C7 119.65(11)
C4 C3 C2 121.55(12)
C4 C3 H3 119.2
C2 C3 H3 119.2
C3 C4 C5 120.37(12)
C3 C4 H4 119.8
C5 C4 H4 119.8
C4 C5 C6 120.98(12)
C4 C5 H5 119.5
C6 C5 H5 119.5
C5 C6 C1 116.77(11)
C5 C6 C10 120.18(11)
C1 C6 C10 123.05(11)
C2 C7 C8 111.34(12)
C2 C7 C9 110.38(12)
C8 C7 C9 110.58(11)
C2 C7 H7 108.1
C8 C7 H7 108.1
C9 C7 H7 108.1
C7 C8 H8A 109.5
C7 C8 H8B 109.5
H8A C8 H8B 109.5
C7 C8 H8C 109.5
H8A C8 H8C 109.5
H8B C8 H8C 109.5
C7 C9 H9A 109.5
C7 C9 H9B 109.5
H9A C9 H9B 109.5
C7 C9 H9C 109.5
H9A C9 H9C 109.5
H9B C9 H9C 109.5
C6 C10 C11 110.83(11)
C6 C10 C12 111.11(11)
C11 C10 C12 110.60(12)
C6 C10 H10 108.1
C11 C10 H10 108.1
C12 C10 H10 108.1
C10 C11 H11A 109.5
C10 C11 H11B 109.5
H11A C11 H11B 109.5
C10 C11 H11C 109.5
H11A C11 H11C 109.5
H11B C11 H11C 109.5
C10 C12 H12A 109.5
C10 C12 H12B 109.5
H12A C12 H12B 109.5
C10 C12 H12C 109.5
H12A C12 H12C 109.5
H12B C12 H12C 109.5
N1 C13 N2 108.01(10)
N1 C13 H13 126.0
N2 C13 H13 126.0
C15 C14 N2 106.94(10)
C15 C14 H14 126.5
N2 C14 H14 126.5
C14 C15 N1 106.99(10)
C14 C15 H15 126.5
N1 C15 H15 126.5
C17 C16 C21 124.09(11)
C17 C16 N2 117.83(11)
C21 C16 N2 118.08(10)
C16 C17 C18 116.55(12)
C16 C17 C22 123.35(11)
C18 C17 C22 120.08(11)
C19 C18 C17 121.11(12)
C19 C18 H18 119.4
C17 C18 H18 119.4
C18 C19 C20 120.56(12)
C18 C19 H19 119.7
C20 C19 H19 119.7
C19 C20 C21 121.06(12)
C19 C20 H20 119.5
C21 C20 H20 119.5
C20 C21 C16 116.61(12)
C20 C21 C25 121.90(11)
C16 C21 C25 121.48(11)
C17 C22 C23 112.24(11)
C17 C22 C24 109.89(11)
C23 C22 C24 110.65(11)
C17 C22 H22 108.0
C23 C22 H22 108.0
C24 C22 H22 108.0
C22 C23 H23A 109.5
C22 C23 H23B 109.5
H23A C23 H23B 109.5
C22 C23 H23C 109.5
H23A C23 H23C 109.5
H23B C23 H23C 109.5
C22 C24 H24A 109.5
C22 C24 H24B 109.5
H24A C24 H24B 109.5
C22 C24 H24C 109.5
H24A C24 H24C 109.5
H24B C24 H24C 109.5
C26 C25 C21 113.14(11)
C26 C25 C27 109.88(11)
C21 C25 C27 111.08(10)
C26 C25 H25 107.5
C21 C25 H25 107.5
C27 C25 H25 107.5
C25 C26 H26A 109.5
C25 C26 H26B 109.5
H26A C26 H26B 109.5
C25 C26 H26C 109.5
H26A C26 H26C 109.5
H26B C26 H26C 109.5
C25 C27 H27A 109.5
C25 C27 H27B 109.5
H27A C27 H27B 109.5
C25 C27 H27C 109.5
H27A C27 H27C 109.5
H27B C27 H27C 109.5
Cl3 C28 Cl2 111.77(9)
Cl3 C28 H28A 109.3
Cl2 C28 H28A 109.3
Cl3 C28 H28B 109.3
Cl2 C28 H28B 109.3
H28A C28 H28B 107.9
Cl5A C29A Cl4A 110.1(4)
Cl5A C29A H29A 109.6
Cl4A C29A H29A 109.6
Cl5A C29A H29B 109.6
Cl4A C29A H29B 109.6
H29A C29A H29B 108.2
Cl5B C29B Cl4B 113.0(6)
Cl5B C29B H29C 109.0
Cl4B C29B H29C 109.0
Cl5B C29B H29D 109.0
Cl4B C29B H29D 109.0
H29C C29B H29D 107.8

loop_
_geom_bond_atom_site_label_1
_geom_bond_atom_site_label_2
_geom_bond_distance
N1 C13 1.3353(15)
N1 C15 1.3896(15)
N1 C1 1.4538(14)
N2 C13 1.3386(14)
N2 C14 1.3911(15)
N2 C16 1.4563(14)
C1 C2 1.3981(17)
C1 C6 1.4016(17)
C2 C3 1.4004(17)
C2 C7 1.5206(18)
C3 C4 1.381(2)
C3 H3 0.9500
C4 C5 1.3855(19)
C4 H4 0.9500
C5 C6 1.3999(17)
C5 H5 0.9500
C6 C10 1.5190(17)
C7 C8 1.531(2)
C7 C9 1.532(2)
C7 H7 1.0000
C8 H8A 0.9800
C8 H8B 0.9800
C8 H8C 0.9800
C9 H9A 0.9800
C9 H9B 0.9800
C9 H9C 0.9800
C10 C11 1.5291(18)
C10 C12 1.5306(18)
C10 H10 1.0000
C11 H11A 0.9800
C11 H11B 0.9800
C11 H11C 0.9800
C12 H12A 0.9800
C12 H12B 0.9800
C12 H12C 0.9800
C13 H13 0.9500
C14 C15 1.3519(18)
C14 H14 0.9500
C15 H15 0.9500
C16 C17 1.3991(17)
C16 C21 1.4009(17)
C17 C18 1.4006(17)
C17 C22 1.5166(18)
C18 C19 1.382(2)
C18 H18 0.9500
C19 C20 1.389(2)
C19 H19 0.9500
C20 C21 1.3964(17)
C20 H20 0.9500
C21 C25 1.5243(17)
C22 C23 1.5312(18)
C22 C24 1.5338(19)
C22 H22 1.0000
C23 H23A 0.9800
C23 H23B 0.9800
C23 H23C 0.9800
C24 H24A 0.9800
C24 H24B 0.9800
C24 H24C 0.9800
C25 C26 1.5241(18)
C25 C27 1.5354(18)
C25 H25 1.0000
C26 H26A 0.9800
C26 H26B 0.9800
C26 H26C 0.9800
C27 H27A 0.9800
C27 H27B 0.9800
C27 H27C 0.9800
Cl2 C28 1.7575(16)
Cl3 C28 1.7511(18)
C28 H28A 0.9900
C28 H28B 0.9900
Cl4A C29A 1.765(6)
Cl5A C29A 1.757(7)
C29A H29A 0.9900
C29A H29B 0.9900
Cl4B C29B 1.764(9)
Cl5B C29B 1.752(9)
C29B H29C 0.9900
C29B H29D 0.9900

loop_
_geom_torsion_atom_site_label_1
_geom_torsion_atom_site_label_2
_geom_torsion_atom_site_label_3
_geom_torsion_atom_site_label_4
_geom_torsion
C13 N1 C1 C2 -78.20(15)
C15 N1 C1 C2 103.42(14)
C13 N1 C1 C6 101.31(14)
C15 N1 C1 C6 -77.07(15)
C6 C1 C2 C3 -0.69(18)
N1 C1 C2 C3 178.80(11)
C6 C1 C2 C7 179.70(12)
N1 C1 C2 C7 -0.81(18)
C1 C2 C3 C4 0.34(19)
C7 C2 C3 C4 179.97(12)
C2 C3 C4 C5 0.6(2)
C3 C4 C5 C6 -1.25(19)
C4 C5 C6 C1 0.90(18)
C4 C5 C6 C10 -179.08(11)
C2 C1 C6 C5 0.08(18)
N1 C1 C6 C5 -179.41(10)
C2 C1 C6 C10 -179.94(11)
N1 C1 C6 C10 0.57(17)
C1 C2 C7 C8 -121.75(13)
C3 C2 C7 C8 58.65(16)
C1 C2 C7 C9 115.03(14)
C3 C2 C7 C9 -64.57(16)
C5 C6 C10 C11 -63.62(15)
C1 C6 C10 C11 116.40(13)
C5 C6 C10 C12 59.77(16)
C1 C6 C10 C12 -120.21(14)
C15 N1 C13 N2 -0.04(13)
C1 N1 C13 N2 -178.66(10)
C14 N2 C13 N1 0.02(13)
C16 N2 C13 N1 -178.74(10)
C13 N2 C14 C15 0.01(13)
C16 N2 C14 C15 178.74(11)
N2 C14 C15 N1 -0.04(12)
C13 N1 C15 C14 0.05(13)
C1 N1 C15 C14 178.64(11)
C13 N2 C16 C17 78.96(15)
C14 N2 C16 C17 -99.58(14)
C13 N2 C16 C21 -101.26(13)
C14 N2 C16 C21 80.20(15)
C21 C16 C17 C18 1.29(18)
N2 C16 C17 C18 -178.94(10)
C21 C16 C17 C22 -179.76(11)
N2 C16 C17 C22 0.01(17)
C16 C17 C18 C19 -0.12(19)
C22 C17 C18 C19 -179.11(12)
C17 C18 C19 C20 -0.9(2)
C18 C19 C20 C21 0.9(2)
C19 C20 C21 C16 0.17(18)
C19 C20 C21 C25 178.68(11)
C17 C16 C21 C20 -1.31(18)
N2 C16 C21 C20 178.92(10)
C17 C16 C21 C25 -179.83(11)
N2 C16 C21 C25 0.40(16)
C16 C17 C22 C23 128.79(13)
C18 C17 C22 C23 -52.29(16)
C16 C17 C22 C24 -107.63(14)
C18 C17 C22 C24 71.28(15)
C20 C21 C25 C26 26.22(17)
C16 C21 C25 C26 -155.35(12)
C20 C21 C25 C27 -97.91(14)
C16 C21 C25 C27 80.52(14)
